data_4515446
loop_
_publ_author_name
'Wu, Jia-Rui'
'Li, Bao'
'Zhang, Jiang-Wei'
'Yang, Ying-Wei'

_publ_section_title
;
 Semi-Rigid Molecular-Clip-Based Molecular Crystal Gearshift.
;
_journal_issue 1
_journal_name_full 'ACS applied materials &amp; interfaces'
_journal_page_first 998
_journal_page_last 1003
_journal_paper_doi 10.1021/acsami.8b20108
_journal_volume 11
_journal_year 2019
_chemical_formula_moiety 'I2, 2(C30 H32 O6)'
_chemical_formula_sum 'C60 H64 I2 O12'
_chemical_formula_weight 1230.91
_space_group_crystal_system triclinic
_space_group_IT_number 2
_space_group_name_Hall '-P 1'
_space_group_name_H-M_alt 'P -1'
_atom_sites_solution_hydrogens geom
_atom_sites_solution_primary direct
_atom_sites_solution_secondary difmap
_audit_creation_date 2018-06-26
_audit_creation_method
;
Olex2 1.2
(compiled 2018.04.18 svn.r3501 for OlexSys, GUI svn.r5488)
;
_cell_angle_alpha 81.581(11)
_cell_angle_beta 84.627(11)
_cell_angle_gamma 86.239(10)
_cell_formula_units_Z 1
_cell_length_a 8.026(2)
_cell_length_b 11.441(4)
_cell_length_c 15.479(5)
_cell_measurement_reflns_used 9283
_cell_measurement_temperature 273
_cell_measurement_theta_max 27.309
_cell_measurement_theta_min 2.980
_cell_volume 1397.9(8)
_computing_cell_refinement 'SAINT V8.38A (?, 2016)'
_computing_data_reduction 'SAINT V8.38A (?, 2016)'
_computing_molecular_graphics 'Olex2 (Dolomanov et al., 2009)'
_computing_publication_material 'Olex2 (Dolomanov et al., 2009)'
_computing_structure_refinement 'XL (Sheldrick, 2008)'
_computing_structure_solution 'XS (Sheldrick, 2008)'
_diffrn_ambient_temperature 273.0
_diffrn_measured_fraction_theta_full 0.962
_diffrn_measured_fraction_theta_max 0.962
_diffrn_measurement_device_type 'CCD Area Detector'
_diffrn_radiation_monochromator graphite
_diffrn_radiation_type MoK\a
_diffrn_radiation_wavelength 0.71076
_diffrn_reflns_av_R_equivalents 0.0410
_diffrn_reflns_av_unetI/netI 0.0353
_diffrn_reflns_limit_h_max 9
_diffrn_reflns_limit_h_min -9
_diffrn_reflns_limit_k_max 14
_diffrn_reflns_limit_k_min -14
_diffrn_reflns_limit_l_max 19
_diffrn_reflns_limit_l_min -19
_diffrn_reflns_number 22303
_diffrn_reflns_theta_full 26.00
_diffrn_reflns_theta_max 26.00
_diffrn_reflns_theta_min 2.78
_diffrn_source 'fine-focus sealed tube'
_exptl_absorpt_coefficient_mu 1.186
_exptl_absorpt_correction_T_max 0.9882
_exptl_absorpt_correction_T_min 0.9882
_exptl_absorpt_correction_type analytical
_exptl_crystal_colour 'clear light colourless'
_exptl_crystal_colour_lustre clear
_exptl_crystal_colour_modifier light
_exptl_crystal_colour_primary colourless
_exptl_crystal_density_diffrn 1.462
_exptl_crystal_density_method 'not measured'
_exptl_crystal_description block
_exptl_crystal_F_000 626
_exptl_crystal_size_max 0.001
_exptl_crystal_size_mid 0.001
_exptl_crystal_size_min 0.001
_refine_diff_density_max 2.817
_refine_diff_density_min -1.716
_refine_diff_density_rms 0.289
_refine_ls_extinction_method none
_refine_ls_goodness_of_fit_ref 1.137
_refine_ls_hydrogen_treatment constr
_refine_ls_matrix_type full
_refine_ls_number_parameters 340
_refine_ls_number_reflns 5283
_refine_ls_number_restraints 0
_refine_ls_restrained_S_all 1.137
_refine_ls_R_factor_all 0.1158
_refine_ls_R_factor_gt 0.1017
_refine_ls_shift/su_max 0.001
_refine_ls_shift/su_mean 0.000
_refine_ls_structure_factor_coef Fsqd
_refine_ls_weighting_details 'calc w=1/[\s^2^(Fo^2^)+(0.1763P)^2^+28.2930P] where P=(Fo^2^+2Fc^2^)/3'
_refine_ls_weighting_scheme calc
_refine_ls_wR_factor_gt 0.3522
_refine_ls_wR_factor_ref 0.3680
_reflns_number_gt 4588
_reflns_number_total 5283
_reflns_threshold_expression >2sigma(I)
_cod_data_source_file am8b20108_si_008.cif
_cod_data_source_block mo_wjr0605_0m
_cod_original_cell_volume 1397.8(7)
_cod_database_code 4515446
_olex2_refinement_description
;
1. Fixed Uiso
 At 1.2 times of:
  All C(H) groups, All C(H,H) groups
 At 1.5 times of:
  All C(H,H,H) groups
2.a Secondary CH2 refined with riding coordinates:
 C5(H5A,H5B), C22(H22A,H22B)
2.b Aromatic/amide H refined with riding coordinates:
 C2(H2), C8(H8), C13(H13), C14(H14), C23(H23), C24(H24), C26(H26), C28(H28),
 C29(H29), C30(H30)
2.c Idealised Me refined as rotating group:
 C31(H31A,H31B,H31C), C3AA(H3AA,H3AB,H3AC), C5AA(H5AA,H5AB,H5AC), C0AA(H0AA,
 H0AB,H0AC), C1AA(H1AA,H1AB,H1AC), C2AA(H2AA,H2AB,H2AC)
;
_olex2_submission_special_instructions 'No special instructions were received'

loop_
_space_group_symop_id
_space_group_symop_operation_xyz
1 'x, y, z'
2 '-x, -y, -z'

loop_
_atom_site_label
_atom_site_type_symbol
_atom_site_fract_x
_atom_site_fract_y
_atom_site_fract_z
_atom_site_U_iso_or_equiv
_atom_site_adp_type
_atom_site_occupancy
_atom_site_calc_flag
_atom_site_refinement_flags_posn
I1 I 0.60961(13) 0.91660(8) 0.03877(6) 0.0513(4) Uani 1 d .
O1 O 1.1805(12) 0.7035(9) -0.1090(5) 0.044(2) Uani 1 d .
C2 C 0.8476(15) 0.6988(9) 0.1114(7) 0.032(2) Uani 1 d .
H2 H 0.7715 0.6966 0.1607 0.038 Uiso 1 calc R
O3 O 0.6723(12) 0.5865(9) 0.0367(6) 0.046(2) Uani 1 d .
O4 O 1.0166(14) 0.8020(9) 0.1826(6) 0.052(2) Uani 1 d .
C5 C 0.8995(15) 0.5834(10) -0.1113(7) 0.032(2) Uani 1 d .
H5A H 0.8243 0.5202 -0.0907 0.038 Uiso 1 calc R
H5B H 1.0054 0.5475 -0.1327 0.038 Uiso 1 calc R
C6 C 0.9285(16) 0.6470(9) -0.0345(7) 0.033(2) Uani 1 d .
C7 C 0.8278(14) 0.6187(10) -0.2704(7) 0.031(2) Uani 1 d .
C8 C 0.7643(15) 0.7742(10) -0.1807(7) 0.031(2) Uani 1 d .
H8 H 0.7673 0.8037 -0.1280 0.038 Uiso 1 calc R
C9 C 0.8254(13) 0.6648(10) -0.1871(7) 0.029(2) Uani 1 d .
C10 C 0.8124(15) 0.6442(9) 0.0399(7) 0.032(2) Uani 1 d .
C11 C 0.9933(15) 0.7549(10) 0.1085(7) 0.033(2) Uani 1 d .
C12 C 0.5418(15) 1.0051(11) -0.3889(7) 0.035(2) Uani 1 d .
C13 C 1.1111(15) 0.7597(11) 0.0369(7) 0.035(2) Uani 1 d .
H13 H 1.2103 0.7979 0.0357 0.042 Uiso 1 calc R
C14 C 0.6936(15) 0.8484(9) -0.2530(7) 0.032(2) Uani 1 d .
H14 H 0.6511 0.9243 -0.2459 0.038 Uiso 1 calc R
O15 O 0.2925(13) 0.9188(9) -0.3274(7) 0.056(3) Uani 1 d .
C16 C 0.6882(14) 0.8091(10) -0.3315(6) 0.029(2) Uani 1 d .
C17 C 0.6352(16) 1.1044(12) -0.4097(8) 0.041(3) Uani 1 d .
C18 C 1.0741(15) 0.7040(10) -0.0344(7) 0.032(2) Uani 1 d .
C19 C 0.3771(16) 1.0215(11) -0.3489(8) 0.039(3) Uani 1 d .
C20 C 0.7542(14) 0.6930(10) -0.3414(7) 0.031(2) Uani 1 d .
O21 O 0.7921(14) 1.0845(10) -0.4464(8) 0.059(3) Uani 1 d .
C22 C 0.6088(15) 0.8853(10) -0.4071(7) 0.035(2) Uani 1 d .
H22A H 0.6917 0.8951 -0.4570 0.042 Uiso 1 calc R
H22B H 0.5179 0.8435 -0.4234 0.042 Uiso 1 calc R
C23 C 0.5696(17) 1.2186(11) -0.3932(8) 0.041(3) Uani 1 d .
H23 H 0.6339 1.2844 -0.4082 0.049 Uiso 1 calc R
C24 C 0.898(2) 0.5049(12) -0.2828(9) 0.047(3) Uani 1 d .
H24 H 0.9452 0.4576 -0.2362 0.057 Uiso 1 calc R
O25 O 0.3326(17) 1.3329(10) -0.3357(8) 0.067(3) Uani 1 d .
C26 C 0.7583(19) 0.6455(12) -0.4228(8) 0.044(3) Uani 1 d .
H26 H 0.7133 0.6918 -0.4704 0.053 Uiso 1 calc R
C27 C 0.4114(19) 1.2288(13) -0.3553(9) 0.048(3) Uani 1 d .
C28 C 0.3095(18) 1.1323(13) -0.3316(9) 0.049(3) Uani 1 d .
H28 H 0.2013 1.1416 -0.3053 0.059 Uiso 1 calc R
C29 C 0.8256(19) 0.5354(13) -0.4326(9) 0.048(3) Uani 1 d .
H29 H 0.8234 0.5078 -0.4861 0.057 Uiso 1 calc R
C30 C 0.899(2) 0.4615(14) -0.3623(9) 0.055(4) Uani 1 d .
H30 H 0.9470 0.3868 -0.3694 0.067 Uiso 1 calc R
C31 C 0.561(2) 0.5650(15) 0.1144(11) 0.060(4) Uani 1 d .
H31A H 0.4796 0.5106 0.1059 0.090 Uiso 1 calc GR
H31B H 0.5042 0.6382 0.1265 0.090 Uiso 1 calc GR
H31C H 0.6234 0.5319 0.1628 0.090 Uiso 1 calc GR
C3AA C 1.342(2) 0.7499(17) -0.1141(10) 0.062(4) Uani 1 d .
H3AA H 1.4013 0.7388 -0.1693 0.093 Uiso 1 calc GR
H3AB H 1.4028 0.7093 -0.0672 0.093 Uiso 1 calc GR
H3AC H 1.3296 0.8328 -0.1093 0.093 Uiso 1 calc GR
C5AA C 0.417(2) 1.4394(14) -0.3590(11) 0.061(4) Uani 1 d .
H5AA H 0.4313 1.4578 -0.4217 0.091 Uiso 1 calc GR
H5AB H 0.5247 1.4301 -0.3359 0.091 Uiso 1 calc GR
H5AC H 0.3520 1.5025 -0.3352 0.091 Uiso 1 calc GR
C0AA C 0.124(2) 0.9277(17) -0.2916(15) 0.077(6) Uani 1 d .
H0AA H 0.0581 0.9771 -0.3329 0.116 Uiso 1 calc GR
H0AB H 0.1187 0.9619 -0.2383 0.116 Uiso 1 calc GR
H0AC H 0.0800 0.8504 -0.2795 0.116 Uiso 1 calc GR
C1AA C 0.885(3) 1.1810(17) -0.4879(14) 0.080(6) Uani 1 d .
H1AA H 0.9663 1.1547 -0.5314 0.120 Uiso 1 calc GR
H1AB H 0.9415 1.2125 -0.4450 0.120 Uiso 1 calc GR
H1AC H 0.8107 1.2414 -0.5153 0.120 Uiso 1 calc GR
C2AA C 1.170(2) 0.8521(17) 0.1891(10) 0.061(4) Uani 1 d .
H2AA H 1.1713 0.9296 0.1555 0.092 Uiso 1 calc GR
H2AB H 1.2606 0.8029 0.1668 0.092 Uiso 1 calc GR
H2AC H 1.1823 0.8578 0.2494 0.092 Uiso 1 calc GR

loop_
_atom_site_aniso_label
_atom_site_aniso_U_11
_atom_site_aniso_U_22
_atom_site_aniso_U_33
_atom_site_aniso_U_23
_atom_site_aniso_U_13
_atom_site_aniso_U_12
I1 0.0570(7) 0.0420(5) 0.0559(6) -0.0093(4) -0.0068(4) -0.0015(4)
O1 0.045(5) 0.060(6) 0.030(4) -0.011(4) -0.003(4) -0.016(4)
C2 0.040(6) 0.029(5) 0.026(5) -0.005(4) -0.003(4) 0.003(4)
O3 0.047(5) 0.052(5) 0.041(5) 0.000(4) -0.009(4) -0.018(4)
O4 0.071(7) 0.056(6) 0.032(4) -0.012(4) -0.013(4) -0.012(5)
C5 0.036(6) 0.030(5) 0.030(5) 0.000(4) -0.012(5) -0.003(4)
C6 0.049(7) 0.027(5) 0.026(5) 0.003(4) -0.019(5) -0.005(5)
C7 0.034(6) 0.031(5) 0.028(5) -0.002(4) -0.010(4) -0.003(4)
C8 0.038(6) 0.036(6) 0.020(5) 0.000(4) -0.012(4) 0.000(5)
C9 0.024(5) 0.037(5) 0.024(5) 0.002(4) -0.005(4) -0.008(4)
C10 0.042(6) 0.027(5) 0.026(5) 0.003(4) -0.013(4) -0.001(4)
C11 0.037(6) 0.036(6) 0.028(5) -0.005(4) -0.007(4) 0.002(5)
C12 0.035(6) 0.045(6) 0.022(5) 0.006(4) -0.006(4) 0.006(5)
C13 0.031(6) 0.041(6) 0.033(6) -0.004(5) -0.005(4) -0.008(5)
C14 0.041(6) 0.027(5) 0.027(5) 0.000(4) -0.014(4) 0.009(4)
O15 0.045(6) 0.046(5) 0.070(7) 0.004(5) 0.005(5) -0.002(4)
C16 0.029(5) 0.038(6) 0.020(5) 0.003(4) -0.009(4) -0.004(4)
C17 0.037(7) 0.051(7) 0.030(6) 0.007(5) -0.006(5) 0.001(5)
C18 0.039(6) 0.032(5) 0.026(5) -0.001(4) -0.005(4) -0.003(4)
C19 0.035(6) 0.044(6) 0.031(6) 0.009(5) -0.003(5) 0.008(5)
C20 0.034(6) 0.032(5) 0.027(5) 0.000(4) -0.009(4) -0.004(4)
O21 0.044(6) 0.056(6) 0.073(7) -0.003(5) 0.010(5) -0.003(5)
C22 0.037(6) 0.041(6) 0.024(5) 0.005(4) -0.011(4) 0.002(5)
C23 0.044(7) 0.042(6) 0.034(6) 0.001(5) -0.007(5) 0.000(5)
C24 0.063(9) 0.040(7) 0.040(7) -0.008(5) -0.018(6) 0.005(6)
O25 0.075(8) 0.058(6) 0.060(7) -0.004(5) 0.016(6) 0.014(6)
C26 0.059(8) 0.051(7) 0.024(5) -0.003(5) -0.013(5) -0.004(6)
C27 0.049(8) 0.050(7) 0.040(7) 0.009(6) -0.009(6) 0.003(6)
C28 0.041(7) 0.055(8) 0.042(7) 0.010(6) 0.006(6) 0.007(6)
C29 0.057(9) 0.052(8) 0.038(7) -0.018(6) -0.006(6) -0.006(6)
C30 0.067(10) 0.062(9) 0.038(7) -0.017(6) -0.014(6) 0.026(7)
C31 0.045(8) 0.066(10) 0.070(10) -0.013(8) 0.009(7) -0.019(7)
C3AA 0.057(9) 0.087(12) 0.046(8) -0.018(8) 0.007(7) -0.034(8)
C5AA 0.072(11) 0.053(9) 0.055(9) -0.002(7) 0.000(8) -0.001(7)
C0AA 0.059(11) 0.064(10) 0.097(14) 0.015(10) 0.017(10) -0.016(8)
C1AA 0.081(14) 0.063(10) 0.096(14) -0.024(10) 0.029(11) -0.023(9)
C2AA 0.050(9) 0.090(12) 0.053(8) -0.034(8) -0.012(7) -0.010(8)

loop_
_atom_type_symbol
_atom_type_description
_atom_type_scat_dispersion_real
_atom_type_scat_dispersion_imag
_atom_type_scat_source
C C 0.0033 0.0016 'International Tables Vol C Tables 4.2.6.8 and 6.1.1.4'
H H 0.0000 0.0000 'International Tables Vol C Tables 4.2.6.8 and 6.1.1.4'
I I -0.4742 1.8119 'International Tables Vol C Tables 4.2.6.8 and 6.1.1.4'
O O 0.0106 0.0060 'International Tables Vol C Tables 4.2.6.8 and 6.1.1.4'

loop_
_geom_angle_atom_site_label_1
_geom_angle_atom_site_label_2
_geom_angle_atom_site_label_3
_geom_angle
C18 O1 C3AA 120.4(10)
C11 C2 C10 120.0(11)
C10 O3 C31 118.8(10)
C11 O4 C2AA 119.3(11)
C6 C5 C9 113.4(9)
C10 C6 C5 121.5(10)
C18 C6 C5 120.3(11)
C18 C6 C10 118.1(10)
C20 C7 C9 117.6(10)
C24 C7 C9 122.6(10)
C24 C7 C20 119.8(10)
C9 C8 C14 121.9(10)
C7 C9 C5 117.1(10)
C8 C9 C5 123.1(10)
C8 C9 C7 119.8(9)
C2 C10 C6 119.9(11)
O3 C10 C2 124.4(11)
O3 C10 C6 115.8(10)
C2 C11 O4 115.0(11)
C2 C11 C13 122.2(10)
O4 C11 C13 122.7(11)
C17 C12 C19 116.9(12)
C17 C12 C22 122.4(11)
C19 C12 C22 120.7(11)
C11 C13 C18 117.1(11)
C16 C14 C8 121.0(10)
C19 O15 C0AA 118.0(12)
C14 C16 C20 118.9(9)
C14 C16 C22 121.3(10)
C20 C16 C22 119.7(9)
C12 C17 C23 122.1(12)
O21 C17 C12 114.9(12)
O21 C17 C23 123.0(12)
O1 C18 C6 114.9(10)
O1 C18 C13 122.4(10)
C6 C18 C13 122.7(11)
O15 C19 C12 114.1(11)
O15 C19 C28 123.5(12)
C28 C19 C12 122.4(12)
C7 C20 C26 116.5(10)
C16 C20 C7 120.8(10)
C16 C20 C26 122.7(10)
C17 O21 C1AA 119.7(13)
C12 C22 C16 115.1(9)
C27 C23 C17 118.3(13)
C30 C24 C7 122.2(12)
C27 O25 C5AA 119.2(13)
C29 C26 C20 122.5(11)
C23 C27 O25 124.5(14)
C23 C27 C28 123.0(14)
O25 C27 C28 112.5(13)
C19 C28 C27 117.3(13)
C26 C29 C30 121.2(12)
C24 C30 C29 117.9(13)

loop_
_geom_bond_atom_site_label_1
_geom_bond_atom_site_label_2
_geom_bond_distance
_geom_bond_site_symmetry_2
I1 I1 2.7317(19) 2_675
O1 C18 1.370(15) .
O1 C3AA 1.421(17) .
C2 C10 1.407(15) .
C2 C11 1.364(17) .
O3 C10 1.349(15) .
O3 C31 1.431(18) .
O4 C11 1.370(14) .
O4 C2AA 1.409(19) .
C5 C6 1.525(15) .
C5 C9 1.528(14) .
C6 C10 1.410(18) .
C6 C18 1.375(17) .
C7 C9 1.461(15) .
C7 C20 1.436(14) .
C7 C24 1.416(17) .
C8 C9 1.328(16) .
C8 C14 1.439(13) .
C11 C13 1.385(17) .
C12 C17 1.384(18) .
C12 C19 1.419(17) .
C12 C22 1.495(17) .
C13 C18 1.416(16) .
C14 C16 1.361(15) .
O15 C19 1.378(16) .
O15 C0AA 1.42(2) .
C16 C20 1.422(16) .
C16 C22 1.518(13) .
C17 O21 1.351(17) .
C17 C23 1.425(19) .
C19 C28 1.398(19) .
C20 C26 1.440(16) .
O21 C1AA 1.41(2) .
C23 C27 1.35(2) .
C24 C30 1.393(19) .
O25 C27 1.372(18) .
O25 C5AA 1.42(2) .
C26 C29 1.36(2) .
C27 C28 1.40(2) .
C29 C30 1.43(2) .
